data_4071658
loop_
_publ_author_name
'Gruber, Stefan'
'Zaitsev, Alexey B.'
'W\"orle, Michael'
'Pregosin, Paul S.'
'Veiros, Luis F.'

_publ_section_title
;
 Facile Ruthenium(IV)-Catalyzed Single and Double Allylation of Indole
 Compounds using Alcohols as Substrates: Aspects of Ruthenium(IV) Allyl
 Chemistry
;
_journal_issue 15
_journal_name_full Organometallics
_journal_page_first 3796
_journal_paper_doi 10.1021/om800295z
_journal_volume 27
_journal_year 2008
_chemical_formula_moiety 'C17 H25 Br N Ru, C3.59, F6 P'
_chemical_formula_sum 'C20.6 H25 Br F6 N P Ru'
_chemical_formula_weight 612.51
_chemical_name_systematic
;
 ?
;
_space_group_IT_number 14
_symmetry_cell_setting monoclinic
_symmetry_space_group_name_Hall '-P 2ybc'
_symmetry_space_group_name_H-M 'P 1 21/c 1'
_atom_sites_solution_hydrogens geom
_atom_sites_solution_primary direct
_atom_sites_solution_secondary difmap
_audit_creation_date 2008-03-26T14:22:21-00:00
_audit_creation_method 'WinGX routine CIF_UPDATE'
_cell_angle_alpha 90
_cell_angle_beta 94.660(10)
_cell_angle_gamma 90
_cell_formula_units_Z 4
_cell_length_a 8.2925(10)
_cell_length_b 15.354(2)
_cell_length_c 17.775(2)
_cell_measurement_reflns_used 972
_cell_measurement_temperature 223(2)
_cell_measurement_theta_max 31.05
_cell_measurement_theta_min 2.65
_cell_volume 2255.7(5)
_computing_structure_refinement 'SHELXL-97 (Sheldrick, 1997)'
_diffrn_ambient_temperature 223(2)
_diffrn_measured_fraction_theta_full 0.914
_diffrn_measured_fraction_theta_max 0.914
_diffrn_measurement_device_type 'SMART PLATFORM, CCD Detector'
_diffrn_measurement_method '\w scans'
_diffrn_radiation_monochromator graphite
_diffrn_radiation_type MoK\a
_diffrn_radiation_wavelength 0.71073
_diffrn_reflns_av_R_equivalents 0.0335
_diffrn_reflns_av_unetI/netI 0.035
_diffrn_reflns_limit_h_max 12
_diffrn_reflns_limit_h_min -12
_diffrn_reflns_limit_k_max 22
_diffrn_reflns_limit_k_min -23
_diffrn_reflns_limit_l_max 27
_diffrn_reflns_limit_l_min -26
_diffrn_reflns_number 33139
_diffrn_reflns_theta_full 33.75
_diffrn_reflns_theta_max 33.75
_diffrn_reflns_theta_min 1.76
_exptl_absorpt_coefficient_mu 2.594
_exptl_absorpt_correction_T_max 0.5632
_exptl_absorpt_correction_T_min 0.3948
_exptl_absorpt_correction_type empirical
_exptl_absorpt_process_details 'SADABS, Bruker V2.05'
_exptl_crystal_colour orange
_exptl_crystal_density_diffrn 1.804
_exptl_crystal_density_method 'not measured'
_exptl_crystal_description cuboid
_exptl_crystal_F_000 1214
_exptl_crystal_size_max 0.44
_exptl_crystal_size_mid 0.3
_exptl_crystal_size_min 0.25
_refine_diff_density_max 1.479
_refine_diff_density_min -0.972
_refine_diff_density_rms 0.124
_refine_ls_extinction_method none
_refine_ls_goodness_of_fit_ref 1.023
_refine_ls_hydrogen_treatment constr
_refine_ls_matrix_type full
_refine_ls_number_parameters 267
_refine_ls_number_reflns 8250
_refine_ls_number_restraints 0
_refine_ls_restrained_S_all 1.023
_refine_ls_R_factor_all 0.0753
_refine_ls_R_factor_gt 0.0467
_refine_ls_shift/su_max 0.001
_refine_ls_shift/su_mean 0
_refine_ls_structure_factor_coef Fsqd
_refine_ls_weighting_details 'calc w=1/[\s^2^(Fo^2^)+(0.0657P)^2^+4.2909P] where P=(Fo^2^+2Fc^2^)/3'
_refine_ls_weighting_scheme calc
_refine_ls_wR_factor_gt 0.119
_refine_ls_wR_factor_ref 0.1346
_reflns_number_gt 5984
_reflns_number_total 8250
_reflns_threshold_expression >2sigma(I)
_cod_data_source_file om800295z-file003.cif
_cod_data_source_block ste15i1
_cod_original_cell_volume 2255.8(5)
_cod_original_sg_symbol_H-M P2(1)/c
_cod_original_formula_sum 'C20.60 H25 Br F6 N P Ru'
_cod_database_code 4071658

loop_
_symmetry_equiv_pos_as_xyz
'x, y, z'
'-x, y+1/2, -z+1/2'
'-x, -y, -z'
'x, -y-1/2, z-1/2'

loop_
_atom_site_label
_atom_site_type_symbol
_atom_site_fract_x
_atom_site_fract_y
_atom_site_fract_z
_atom_site_U_iso_or_equiv
_atom_site_adp_type
_atom_site_occupancy
_atom_site_symmetry_multiplicity
_atom_site_calc_flag
_atom_site_refinement_flags
Ru1 Ru 0.40585(3) 0.104850(17) 0.229531(14) 0.02574(7) Uani 1 1 d .
Br1 Br 0.59452(5) -0.02588(3) 0.22380(2) 0.04176(11) Uani 1 1 d .
P1 P 0.17405(14) 0.80138(9) 0.02750(7) 0.0467(3) Uani 1 1 d .
F1 F 0.2740(5) 0.7143(2) 0.0328(3) 0.0894(12) Uani 1 1 d .
F2 F 0.0814(5) 0.8920(3) 0.0249(3) 0.1046(15) Uani 1 1 d .
F3 F 0.2336(11) 0.8254(6) -0.0460(4) 0.215(5) Uani 1 1 d .
F4 F 0.3191(8) 0.8442(4) 0.0664(7) 0.241(6) Uani 1 1 d .
F5 F 0.0207(9) 0.7604(5) -0.0087(6) 0.211(4) Uani 1 1 d .
F6 F 0.1118(11) 0.7774(7) 0.1022(4) 0.216(5) Uani 1 1 d .
C1 C 0.6309(5) 0.1652(3) 0.2819(2) 0.0442(9) Uani 1 1 d .
H1A H 0.5593 0.1831 0.3172 0.066 Uiso 1 1 calc R
H1B H 0.7214 0.1309 0.2974 0.066 Uiso 1 1 calc R
C2 C 0.6028(5) 0.1899(3) 0.2059(2) 0.0409(9) Uani 1 1 d .
H2A H 0.673 0.1728 0.1697 0.061 Uiso 1 1 calc R
C3 C 0.4657(5) 0.2412(3) 0.1862(2) 0.0385(8) Uani 1 1 d .
H3A H 0.4022 0.2592 0.2248 0.058 Uiso 1 1 calc R
C4 C 0.4165(6) 0.2680(3) 0.1092(2) 0.0470(10) Uani 1 1 d .
H4A H 0.4624 0.2388 0.0696 0.07 Uiso 1 1 calc R
C5 C 0.3116(7) 0.3304(3) 0.0917(3) 0.0580(12) Uani 1 1 d .
H5A H 0.2637 0.3607 0.1301 0.087 Uiso 1 1 calc R
H5B H 0.2846 0.3448 0.0409 0.087 Uiso 1 1 calc R
C6 C 0.3331(4) 0.0667(2) 0.0527(2) 0.0337(7) Uani 1 1 d .
C7 C 0.2990(6) 0.0537(3) -0.0278(2) 0.0468(10) Uani 1 1 d .
H7A H 0.2147 0.0936 -0.0468 0.07 Uiso 1 1 calc R
H7B H 0.2631 -0.0058 -0.0372 0.07 Uiso 1 1 calc R
H7C H 0.3962 0.0643 -0.0532 0.07 Uiso 1 1 calc R
N1 N 0.3623(4) 0.0790(2) 0.11480(17) 0.0337(6) Uani 1 1 d .
C10 C 0.2411(4) 0.0150(2) 0.2875(2) 0.0324(7) Uani 1 1 d .
C11 C 0.2393(6) -0.0819(3) 0.2892(3) 0.0499(11) Uani 1 1 d .
H11A H 0.3377 -0.103 0.3164 0.075 Uiso 1 1 calc R
H11B H 0.2327 -0.1042 0.2379 0.075 Uiso 1 1 calc R
H11C H 0.1464 -0.1018 0.3142 0.075 Uiso 1 1 calc R
C20 C 0.1421(4) 0.0687(3) 0.2380(2) 0.0333(7) Uani 1 1 d .
C21 C 0.0257(5) 0.0376(4) 0.1750(3) 0.0529(12) Uani 1 1 d .
H21A H 0.0103 0.0828 0.137 0.079 Uiso 1 1 calc R
H21B H -0.0772 0.0239 0.1945 0.079 Uiso 1 1 calc R
H21C H 0.0687 -0.0142 0.1525 0.079 Uiso 1 1 calc R
C30 C 0.1679(4) 0.1576(2) 0.2596(2) 0.0322(7) Uani 1 1 d .
C31 C 0.0729(5) 0.2341(3) 0.2283(3) 0.0496(10) Uani 1 1 d .
H31A H 0.1306 0.2874 0.2423 0.074 Uiso 1 1 calc R
H31B H -0.0322 0.2349 0.2486 0.074 Uiso 1 1 calc R
H31C H 0.0587 0.2297 0.1737 0.074 Uiso 1 1 calc R
C40 C 0.2829(4) 0.1591(2) 0.32478(18) 0.0292(6) Uani 1 1 d .
C41 C 0.3210(6) 0.2365(3) 0.3729(2) 0.0432(9) Uani 1 1 d .
H41A H 0.337 0.2867 0.3412 0.065 Uiso 1 1 calc R
H41B H 0.4189 0.2257 0.4052 0.065 Uiso 1 1 calc R
H41C H 0.2321 0.2478 0.4038 0.065 Uiso 1 1 calc R
C50 C 0.3324(4) 0.0709(2) 0.34093(19) 0.0309(6) Uani 1 1 d .
C51 C 0.4413(6) 0.0408(3) 0.4070(2) 0.0461(9) Uani 1 1 d .
H51A H 0.5062 -0.0078 0.3919 0.069 Uiso 1 1 calc R
H51B H 0.3765 0.0225 0.4472 0.069 Uiso 1 1 calc R
H51C H 0.5118 0.0882 0.4247 0.069 Uiso 1 1 calc R
C52 C 0.0774(10) 0.5225(5) 0.0946(5) 0.0715(18) Uiso 1 1 d .
C53 C 0.0176(13) 0.5354(7) 0.0756(7) 0.074(3) Uiso 1 1 d .
C54 C 0.0315(16) 0.5251(8) 0.0576(7) 0.089(4) Uiso 1 1 d .
C55 C 0.0575(18) 0.5546(10) -0.0030(9) 0.100(6) Uiso 0.59(3) 1 d P

loop_
_atom_site_aniso_label
_atom_site_aniso_U_11
_atom_site_aniso_U_22
_atom_site_aniso_U_33
_atom_site_aniso_U_23
_atom_site_aniso_U_13
_atom_site_aniso_U_12
Ru1 0.02454(12) 0.02906(12) 0.02363(12) -0.00327(10) 0.00211(8) -0.00245(9)
Br1 0.0395(2) 0.0457(2) 0.0409(2) 0.00147(16) 0.00877(15) 0.01214(16)
P1 0.0393(5) 0.0587(7) 0.0421(5) 0.0113(5) 0.0024(4) 0.0061(5)
F1 0.086(3) 0.063(2) 0.117(3) 0.007(2) -0.007(2) 0.0195(18)
F2 0.081(3) 0.098(3) 0.137(4) 0.014(3) 0.023(3) 0.042(2)
F3 0.296(10) 0.240(8) 0.131(5) 0.106(5) 0.151(6) 0.176(8)
F4 0.121(5) 0.085(4) 0.486(16) -0.017(6) -0.160(7) 0.001(3)
F5 0.160(6) 0.141(5) 0.306(10) -0.016(6) -0.138(7) -0.027(5)
F6 0.212(8) 0.310(11) 0.140(5) 0.115(7) 0.097(6) 0.114(8)
C1 0.0269(16) 0.061(3) 0.044(2) -0.0099(19) -0.0012(14) -0.0089(16)
C2 0.0315(17) 0.046(2) 0.046(2) -0.0079(17) 0.0101(15) -0.0170(15)
C3 0.047(2) 0.0357(18) 0.0337(17) -0.0017(14) 0.0107(15) -0.0142(16)
C4 0.065(3) 0.0361(19) 0.041(2) 0.0028(16) 0.0121(19) -0.0095(19)
C5 0.084(4) 0.046(2) 0.045(2) 0.011(2) 0.004(2) -0.003(2)
C6 0.0354(17) 0.0325(17) 0.0333(17) -0.0008(13) 0.0030(13) 0.0010(14)
C7 0.061(3) 0.051(2) 0.0278(17) 0.0019(16) -0.0029(17) 0.004(2)
N1 0.0364(15) 0.0338(14) 0.0311(15) -0.0027(12) 0.0032(11) -0.0004(12)
C10 0.0337(16) 0.0291(16) 0.0355(17) -0.0027(13) 0.0103(13) -0.0041(13)
C11 0.055(3) 0.0307(18) 0.066(3) -0.0038(19) 0.019(2) -0.0051(17)
C20 0.0253(15) 0.0401(18) 0.0349(17) -0.0042(14) 0.0052(12) -0.0069(13)
C21 0.0315(19) 0.076(3) 0.050(2) -0.015(2) -0.0017(17) -0.015(2)
C30 0.0267(15) 0.0388(18) 0.0314(16) 0.0022(13) 0.0040(12) 0.0011(13)
C31 0.038(2) 0.053(2) 0.058(3) 0.014(2) 0.0042(18) 0.0117(18)
C40 0.0305(15) 0.0309(15) 0.0267(14) -0.0022(12) 0.0060(11) -0.0005(12)
C41 0.056(2) 0.0357(19) 0.0388(19) -0.0130(16) 0.0114(17) -0.0009(17)
C50 0.0317(16) 0.0345(16) 0.0273(15) 0.0009(13) 0.0067(12) 0.0011(13)
C51 0.052(2) 0.052(2) 0.0334(19) 0.0062(17) -0.0020(17) 0.0069(19)

loop_
_atom_type_symbol
_atom_type_description
_atom_type_scat_dispersion_real
_atom_type_scat_dispersion_imag
_atom_type_scat_source
C C 0.0033 0.0016 'International Tables Vol C Tables 4.2.6.8 and 6.1.1.4'
H H 0 0 'International Tables Vol C Tables 4.2.6.8 and 6.1.1.4'
N N 0.0061 0.0033 'International Tables Vol C Tables 4.2.6.8 and 6.1.1.4'
Ru Ru -1.2594 0.8363 'International Tables Vol C Tables 4.2.6.8 and 6.1.1.4'
P P 0.1023 0.0942 'International Tables Vol C Tables 4.2.6.8 and 6.1.1.4'
F F 0.0171 0.0103 'International Tables Vol C Tables 4.2.6.8 and 6.1.1.4'
Br Br -0.2901 2.4595 'International Tables Vol C Tables 4.2.6.8 and 6.1.1.4'

loop_
_geom_angle_atom_site_label_1
_geom_angle_atom_site_label_2
_geom_angle_atom_site_label_3
_geom_angle
N1 Ru1 C2 89.91(14)
N1 Ru1 C50 143.62(13)
C2 Ru1 C50 126.35(15)
N1 Ru1 C40 140.29(13)
C2 Ru1 C40 108.96(14)
C50 Ru1 C40 38.21(13)
N1 Ru1 C1 124.31(14)
C2 Ru1 C1 37.37(16)
C50 Ru1 C1 90.38(15)
C40 Ru1 C1 86.92(14)
N1 Ru1 C30 102.55(13)
C2 Ru1 C30 121.56(15)
C50 Ru1 C30 63.45(13)
C40 Ru1 C30 37.77(12)
C1 Ru1 C30 118.47(15)
N1 Ru1 C10 105.58(13)
C2 Ru1 C10 163.20(15)
C50 Ru1 C10 38.08(13)
C40 Ru1 C10 62.90(12)
C1 Ru1 C10 125.84(15)
C30 Ru1 C10 62.10(13)
N1 Ru1 C20 85.81(13)
C2 Ru1 C20 155.18(16)
C50 Ru1 C20 62.66(13)
C40 Ru1 C20 62.28(13)
C1 Ru1 C20 148.77(14)
C30 Ru1 C20 36.93(14)
C10 Ru1 C20 36.54(14)
N1 Ru1 C3 82.54(13)
C2 Ru1 C3 36.54(16)
C50 Ru1 C3 127.29(14)
C40 Ru1 C3 92.27(13)
C1 Ru1 C3 64.09(16)
C30 Ru1 C3 88.24(14)
C10 Ru1 C3 150.19(14)
C20 Ru1 C3 118.66(15)
N1 Ru1 Br1 82.45(9)
C2 Ru1 Br1 89.55(12)
C50 Ru1 Br1 93.75(10)
C40 Ru1 Br1 130.51(9)
C1 Ru1 Br1 81.25(13)
C30 Ru1 Br1 148.16(10)
C10 Ru1 Br1 86.16(9)
C20 Ru1 Br1 114.01(10)
C3 Ru1 Br1 123.58(11)
N1 Ru1 C6 0.97(11)
C2 Ru1 C6 90.27(13)
C50 Ru1 C6 143.32(12)
C40 Ru1 C6 139.33(11)
C1 Ru1 C6 124.89(13)
C30 Ru1 C6 101.60(11)
C10 Ru1 C6 105.33(12)
C20 Ru1 C6 85.11(11)
C3 Ru1 C6 82.30(12)
Br1 Ru1 C6 83.36(7)
F3 P1 F4 89.1(6)
F3 P1 F6 179.4(4)
F4 P1 F6 91.2(6)
F3 P1 F5 93.3(6)
F4 P1 F5 176.7(6)
F6 P1 F5 86.4(6)
F3 P1 F1 93.1(3)
F4 P1 F1 86.9(3)
F6 P1 F1 87.5(4)
F5 P1 F1 95.3(3)
F3 P1 F2 87.2(3)
F4 P1 F2 89.8(3)
F6 P1 F2 92.3(4)
F5 P1 F2 88.0(4)
F1 P1 F2 176.7(3)
C2 C1 Ru1 69.0(2)
C2 C1 H1A 120
Ru1 C1 H1A 81.1
C2 C1 H1B 120
Ru1 C1 H1B 120.8
H1A C1 H1B 120
C1 C2 C3 117.4(4)
C1 C2 Ru1 73.7(2)
C3 C2 Ru1 77.2(2)
C1 C2 H2A 121.3
C3 C2 H2A 121.3
Ru1 C2 H2A 119
C2 C3 C4 123.6(4)
C2 C3 Ru1 66.3(2)
C4 C3 Ru1 121.4(3)
C2 C3 H3A 118.2
C4 C3 H3A 118.2
Ru1 C3 H3A 82.8
C5 C4 C3 123.9(5)
C5 C4 H4A 118.1
C3 C4 H4A 118.1
C4 C5 H5A 120
C4 C5 H5B 120
H5A C5 H5B 120
N1 C6 C7 177.9(4)
N1 C6 Ru1 1.8(2)
C7 C6 Ru1 177.4(3)
C6 C7 H7A 109.5
C6 C7 H7B 109.5
H7A C7 H7B 109.5
C6 C7 H7C 109.5
H7A C7 H7C 109.5
H7B C7 H7C 109.5
C6 N1 Ru1 177.2(3)
C20 C10 C50 108.0(3)
C20 C10 C11 126.0(4)
C50 C10 C11 125.8(4)
C20 C10 Ru1 72.6(2)
C50 C10 Ru1 68.42(19)
C11 C10 Ru1 129.0(3)
C10 C11 H11A 109.5
C10 C11 H11B 109.5
H11A C11 H11B 109.5
C10 C11 H11C 109.5
H11A C11 H11C 109.5
H11B C11 H11C 109.5
C10 C20 C30 108.8(3)
C10 C20 C21 125.8(4)
C30 C20 C21 125.4(4)
C10 C20 Ru1 70.82(19)
C30 C20 Ru1 70.17(19)
C21 C20 Ru1 126.4(3)
C20 C21 H21A 109.5
C20 C21 H21B 109.5
H21A C21 H21B 109.5
C20 C21 H21C 109.5
H21A C21 H21C 109.5
H21B C21 H21C 109.5
C20 C30 C40 107.9(3)
C20 C30 C31 125.9(4)
C40 C30 C31 125.5(4)
C20 C30 Ru1 72.9(2)
C40 C30 Ru1 70.05(19)
C31 C30 Ru1 130.0(3)
C30 C31 H31A 109.5
C30 C31 H31B 109.5
H31A C31 H31B 109.5
C30 C31 H31C 109.5
H31A C31 H31C 109.5
H31B C31 H31C 109.5
C50 C40 C30 107.8(3)
C50 C40 C41 126.6(3)
C30 C40 C41 125.0(3)
C50 C40 Ru1 69.87(19)
C30 C40 Ru1 72.18(19)
C41 C40 Ru1 130.8(3)
C40 C41 H41A 109.5
C40 C41 H41B 109.5
H41A C41 H41B 109.5
C40 C41 H41C 109.5
H41A C41 H41C 109.5
H41B C41 H41C 109.5
C40 C50 C10 107.5(3)
C40 C50 C51 126.3(3)
C10 C50 C51 125.6(3)
C40 C50 Ru1 71.93(19)
C10 C50 Ru1 73.50(19)
C51 C50 Ru1 126.3(3)
C50 C51 H51A 109.5
C50 C51 H51B 109.5
H51A C51 H51B 109.5
C50 C51 H51C 109.5
H51A C51 H51C 109.5
H51B C51 H51C 109.5

loop_
_geom_bond_atom_site_label_1
_geom_bond_atom_site_label_2
_geom_bond_distance
Ru1 N1 2.080(3)
Ru1 C2 2.159(4)
Ru1 C50 2.182(3)
Ru1 C40 2.209(3)
Ru1 C1 2.220(4)
Ru1 C30 2.237(3)
Ru1 C10 2.250(3)
Ru1 C20 2.273(3)
Ru1 C3 2.299(4)
Ru1 Br1 2.5522(5)
Ru1 C6 3.205(4)
P1 F3 1.481(5)
P1 F4 1.490(5)
P1 F6 1.508(6)
P1 F5 1.514(6)
P1 F1 1.572(4)
P1 F2 1.588(4)
C1 C2 1.404(6)
C1 H1A 0.94
C1 H1B 0.94
C2 C3 1.404(6)
C2 H2A 0.94
C3 C4 1.455(6)
C3 H3A 0.94
C4 C5 1.315(7)
C4 H4A 0.94
C5 H5A 0.94
C5 H5B 0.94
C6 N1 1.126(5)
C6 C7 1.451(5)
C7 H7A 0.97
C7 H7B 0.97
C7 H7C 0.97
C10 C20 1.418(5)
C10 C50 1.447(5)
C10 C11 1.489(5)
C11 H11A 0.97
C11 H11B 0.97
C11 H11C 0.97
C20 C30 1.429(5)
C20 C21 1.496(5)
C21 H21A 0.97
C21 H21B 0.97
C21 H21C 0.97
C30 C40 1.439(5)
C30 C31 1.497(5)
C31 H31A 0.97
C31 H31B 0.97
C31 H31C 0.97
C40 C50 1.437(5)
C40 C41 1.484(5)
C41 H41A 0.97
C41 H41B 0.97
C41 H41C 0.97
C50 C51 1.495(5)
C51 H51A 0.97
C51 H51B 0.97
C51 H51C 0.97
